data_1518415
loop_
_publ_author_name
'Nishiwaki, Hisashi'
'Fujiwara, Satomi'
'Wukirsari, Tuti'
'Iwamoto, Hiroyuki'
'Mori, Shigeki'
'Nishi, Kosuke'
'Sugahara, Takuya'
'Yamauchi, Satoshi'
'Shuto, Yoshihiro'

_publ_section_title
;
 Revised Stereochemistry of Ficifolidione and Its Biological Activities
 against Insects and Cells
;
_journal_name_full 'Journal of Natural Products'
_journal_page_first 141212125500007
_journal_paper_doi 10.1021/np5006746
_journal_year 2014
_chemical_absolute_configuration rm
_chemical_formula_moiety 'C25 H38 O3'
_chemical_formula_sum 'C25 H38 O3'
_chemical_formula_weight 386.55
_space_group_crystal_system monoclinic
_space_group_IT_number 4
_space_group_name_Hall 'P 2yb'
_space_group_name_H-M_alt 'P 1 21 1'
_symmetry_space_group_name_Hall 'P 2yb'
_symmetry_space_group_name_H-M 'P 1 21 1'
_atom_sites_solution_hydrogens geom
_atom_sites_solution_primary direct
_atom_sites_solution_secondary difmap
_cell_angle_alpha 90
_cell_angle_beta 101.537(7)
_cell_angle_gamma 90
_cell_formula_units_Z 2
_cell_length_a 6.1210(3)
_cell_length_b 17.2462(9)
_cell_length_c 10.9175(6)
_cell_measurement_reflns_used 8022
_cell_measurement_temperature 100(2)
_cell_measurement_theta_max 68.25
_cell_measurement_theta_min 4.13
_cell_volume 1129.21(11)
_computing_cell_refinement 'RAPID AUTO'
_computing_data_collection 'RAPID AUTO (Rigaku, ????)'
_computing_data_reduction 'RAPID AUTO'
_computing_molecular_graphics 'CrystalStructure 4.1'
_computing_publication_material 'CrystalStructure 4.1 (Rigaku, 2014)'
_computing_structure_refinement 'SHELXL-2014 (Sheldrick, 2014)'
_computing_structure_solution 'SIR2011 (Burla, et al., 2012)'
_diffrn_ambient_temperature 100(2)
_diffrn_detector_area_resol_mean 10.000
_diffrn_measured_fraction_theta_full 1.000
_diffrn_measured_fraction_theta_max 0.999
_diffrn_measurement_device_type 'Rigaku R-AXIS RAPID'
_diffrn_measurement_method \w
_diffrn_radiation_type CuK\a
_diffrn_radiation_wavelength 1.54187
_diffrn_reflns_av_R_equivalents 0.0473
_diffrn_reflns_av_unetI/netI 0.0412
_diffrn_reflns_Laue_measured_fraction_full 1.000
_diffrn_reflns_Laue_measured_fraction_max 0.999
_diffrn_reflns_limit_h_max 7
_diffrn_reflns_limit_h_min -7
_diffrn_reflns_limit_k_max 20
_diffrn_reflns_limit_k_min -20
_diffrn_reflns_limit_l_max 13
_diffrn_reflns_limit_l_min -13
_diffrn_reflns_number 13454
_diffrn_reflns_point_group_measured_fraction_full 0.976
_diffrn_reflns_point_group_measured_fraction_max 0.973
_diffrn_reflns_theta_full 67.687
_diffrn_reflns_theta_max 68.252
_diffrn_reflns_theta_min 4.133
_diffrn_source 'Varimax 50 kV 24 mA Rotating anode'
_exptl_absorpt_coefficient_mu 0.564
_exptl_absorpt_correction_T_max 0.967
_exptl_absorpt_correction_T_min 0.693
_exptl_absorpt_correction_type multi-scan
_exptl_absorpt_process_details 'ABSCOR (Rigaku, 1995)'
_exptl_crystal_colour colorless
_exptl_crystal_density_diffrn 1.137
_exptl_crystal_density_method 'not measured'
_exptl_crystal_description block
_exptl_crystal_F_000 424
_exptl_crystal_size_max 0.150
_exptl_crystal_size_mid 0.080
_exptl_crystal_size_min 0.060
_refine_diff_density_max 0.247
_refine_diff_density_min -0.166
_refine_diff_density_rms 0.052
_refine_ls_abs_structure_details
;
 Flack x determined using 1670 quotients [(I+)-(I-)]/[(I+)+(I-)]
 (Parsons, Flack and Wagner, Acta Cryst. B69 (2013) 249-259).
;
_refine_ls_abs_structure_Flack 0.02(9)
_refine_ls_extinction_method none
_refine_ls_goodness_of_fit_ref 1.131
_refine_ls_hydrogen_treatment constr
_refine_ls_matrix_type full
_refine_ls_number_parameters 261
_refine_ls_number_reflns 4038
_refine_ls_number_restraints 1
_refine_ls_restrained_S_all 1.130
_refine_ls_R_factor_all 0.0468
_refine_ls_R_factor_gt 0.0444
_refine_ls_shift/su_max 0.000
_refine_ls_shift/su_mean 0.000
_refine_ls_structure_factor_coef Fsqd
_refine_ls_weighting_details 'w=1/[\s^2^(Fo^2^)+(0.0648P)^2^+0.0384P] where P=(Fo^2^+2Fc^2^)/3'
_refine_ls_weighting_scheme calc
_refine_ls_wR_factor_gt 0.1090
_refine_ls_wR_factor_ref 0.1109
_reflns_Friedel_coverage 0.880
_reflns_Friedel_fraction_full 0.950
_reflns_Friedel_fraction_max 0.945
_reflns_number_gt 3797
_reflns_number_total 4038
_reflns_threshold_expression 'I > 2\s(I)'
_cod_data_source_file 2.cif
_cod_data_source_block 20130422
_cod_database_code 1518415
_shelx_space_group_comment
;
The symmetry employed for this shelxl refinement is uniquely defined
by the following loop, which should always be used as a source of
symmetry information in preference to the above space-group names.
They are only intended as comments.
;
_shelx_estimated_absorpt_t_min 0.920
_shelx_estimated_absorpt_t_max 0.967
_shelxl_version_number 2014-3

loop_
_space_group_symop_operation_xyz
'x, y, z'
'-x, y+1/2, -z'

loop_
_atom_site_label
_atom_site_type_symbol
_atom_site_fract_x
_atom_site_fract_y
_atom_site_fract_z
_atom_site_U_iso_or_equiv
_atom_site_adp_type
_atom_site_occupancy
_atom_site_site_symmetry_order
_atom_site_calc_flag
_atom_site_refinement_flags_posn
_atom_site_refinement_flags_adp
O1 O 0.9195(4) 0.82623(12) 0.6406(2) 0.0475(6) Uani 1 1 d . .
O2 O 0.5314(3) 0.73665(12) 0.93780(18) 0.0393(5) Uani 1 1 d . .
O3 O 0.8643(3) 0.55871(10) 0.71229(15) 0.0272(4) Uani 1 1 d . .
C1 C 0.8289(4) 0.63151(15) 0.7506(2) 0.0264(5) Uani 1 1 d . .
C2 C 0.8817(4) 0.69030(15) 0.6588(2) 0.0279(6) Uani 1 1 d . .
C3 C 0.8644(5) 0.77445(15) 0.7016(2) 0.0313(6) Uani 1 1 d . .
C4 C 0.7783(5) 0.79354(15) 0.8203(2) 0.0339(6) Uani 1 1 d . .
C5 C 0.6714(4) 0.72510(15) 0.8742(2) 0.0299(6) Uani 1 1 d . .
C6 C 0.7463(4) 0.64655(15) 0.8538(2) 0.0280(6) Uani 1 1 d . .
C7 C 0.7094(4) 0.58360(15) 0.9439(2) 0.0279(6) Uani 1 1 d . .
H7 H 0.5471 0.5813 0.9463 0.034 Uiso 1 1 calc R U
C8 C 0.7823(5) 0.50483(15) 0.9008(2) 0.0299(6) Uani 1 1 d . .
H8A H 0.9439 0.4980 0.9338 0.036 Uiso 1 1 calc R U
H8B H 0.7028 0.4633 0.9366 0.036 Uiso 1 1 calc R U
C9 C 0.7368(4) 0.49604(16) 0.7595(2) 0.0266(5) Uani 1 1 d . .
C10 C 1.1191(4) 0.67736(18) 0.6360(3) 0.0356(6) Uani 1 1 d . .
H10A H 1.1267 0.6270 0.5954 0.043 Uiso 1 1 calc R U
H10B H 1.2253 0.6782 0.7161 0.043 Uiso 1 1 calc R U
H10C H 1.1564 0.7186 0.5820 0.043 Uiso 1 1 calc R U
C11 C 0.7117(5) 0.68189(17) 0.5339(2) 0.0339(6) Uani 1 1 d . .
H11A H 0.7491 0.7185 0.4727 0.041 Uiso 1 1 calc R U
H11B H 0.5614 0.6929 0.5477 0.041 Uiso 1 1 calc R U
H11C H 0.7171 0.6289 0.5024 0.041 Uiso 1 1 calc R U
C12 C 0.9885(6) 0.8138(2) 0.9199(3) 0.0521(9) Uani 1 1 d . .
H12A H 0.9438 0.8297 0.9975 0.062 Uiso 1 1 calc R U
H12B H 1.0691 0.8564 0.8892 0.062 Uiso 1 1 calc R U
H12C H 1.0856 0.7682 0.9359 0.062 Uiso 1 1 calc R U
C13 C 0.6213(7) 0.8626(2) 0.7972(4) 0.0603(11) Uani 1 1 d . .
H13A H 0.5782 0.8776 0.8756 0.072 Uiso 1 1 calc R U
H13B H 0.4878 0.8486 0.7354 0.072 Uiso 1 1 calc R U
H13C H 0.6966 0.9062 0.7656 0.072 Uiso 1 1 calc R U
C14 C 0.8415(5) 0.60305(15) 1.0754(2) 0.0314(6) Uani 1 1 d . .
H14A H 1.0023 0.6023 1.0731 0.038 Uiso 1 1 calc R U
H14B H 0.8034 0.6566 1.0961 0.038 Uiso 1 1 calc R U
C15 C 0.8032(5) 0.54941(16) 1.1809(2) 0.0331(6) Uani 1 1 d . .
H15 H 0.8160 0.4946 1.1533 0.040 Uiso 1 1 calc R U
C16 C 0.9814(5) 0.5629(2) 1.2980(3) 0.0417(7) Uani 1 1 d . .
H16A H 0.9584 0.5268 1.3636 0.050 Uiso 1 1 calc R U
H16B H 0.9713 0.6163 1.3269 0.050 Uiso 1 1 calc R U
H16C H 1.1291 0.5542 1.2787 0.050 Uiso 1 1 calc R U
C17 C 0.5727(5) 0.56033(19) 1.2090(3) 0.0409(7) Uani 1 1 d . .
H17A H 0.5548 0.5262 1.2781 0.049 Uiso 1 1 calc R U
H17B H 0.4601 0.5474 1.1346 0.049 Uiso 1 1 calc R U
H17C H 0.5540 0.6144 1.2324 0.049 Uiso 1 1 calc R U
C18 C 0.8355(4) 0.42215(15) 0.7170(2) 0.0278(6) Uani 1 1 d . .
H18 H 0.9938 0.4118 0.7585 0.033 Uiso 1 1 calc R U
C19 C 0.6757(4) 0.35005(15) 0.7090(2) 0.0304(6) Uani 1 1 d . .
C20 C 0.7904(5) 0.42123(16) 0.5721(2) 0.0314(6) Uani 1 1 d . .
H20A H 0.7773 0.4733 0.5333 0.038 Uiso 1 1 calc R U
H20B H 0.8932 0.3877 0.5364 0.038 Uiso 1 1 calc R U
C21 C 0.5664(5) 0.38312(16) 0.5779(2) 0.0317(6) Uani 1 1 d . .
H21 H 0.5131 0.3435 0.5118 0.038 Uiso 1 1 calc R U
C22 C 0.4002(5) 0.44705(17) 0.5897(3) 0.0347(6) Uani 1 1 d . .
H22A H 0.2611 0.4231 0.6050 0.042 Uiso 1 1 calc R U
H22B H 0.3634 0.4757 0.5097 0.042 Uiso 1 1 calc R U
C23 C 0.4882(4) 0.50498(16) 0.6962(2) 0.0297(6) Uani 1 1 d . .
H23A H 0.3972 0.4994 0.7612 0.036 Uiso 1 1 calc R U
H23B H 0.4649 0.5582 0.6622 0.036 Uiso 1 1 calc R U
C24 C 0.8075(5) 0.27579(16) 0.6985(3) 0.0374(7) Uani 1 1 d . .
H24A H 0.7038 0.2329 0.6724 0.045 Uiso 1 1 calc R U
H24B H 0.9017 0.2637 0.7799 0.045 Uiso 1 1 calc R U
H24C H 0.9015 0.2832 0.6366 0.045 Uiso 1 1 calc R U
C25 C 0.5260(5) 0.33542(17) 0.8023(3) 0.0362(6) Uani 1 1 d . .
H25A H 0.6177 0.3211 0.8834 0.043 Uiso 1 1 calc R U
H25B H 0.4221 0.2932 0.7720 0.043 Uiso 1 1 calc R U
H25C H 0.4416 0.3826 0.8118 0.043 Uiso 1 1 calc R U

loop_
_atom_site_aniso_label
_atom_site_aniso_U_11
_atom_site_aniso_U_22
_atom_site_aniso_U_33
_atom_site_aniso_U_23
_atom_site_aniso_U_13
_atom_site_aniso_U_12
O1 0.0707(16) 0.0317(11) 0.0446(12) 0.0054(9) 0.0224(11) -0.0058(11)
O2 0.0449(12) 0.0374(11) 0.0391(10) -0.0024(9) 0.0164(9) 0.0072(9)
O3 0.0299(9) 0.0254(9) 0.0267(9) -0.0008(7) 0.0070(7) -0.0003(7)
C1 0.0251(12) 0.0269(13) 0.0251(12) -0.0016(10) 0.0004(10) 0.0022(10)
C2 0.0299(13) 0.0273(13) 0.0261(12) 0.0009(10) 0.0048(10) 0.0025(11)
C3 0.0337(14) 0.0280(14) 0.0313(13) 0.0028(11) 0.0044(11) -0.0020(11)
C4 0.0453(16) 0.0266(13) 0.0297(13) 0.0007(10) 0.0069(12) 0.0044(12)
C5 0.0320(14) 0.0307(14) 0.0265(12) -0.0006(11) 0.0048(10) 0.0035(11)
C6 0.0294(13) 0.0270(13) 0.0268(13) -0.0004(11) 0.0032(10) -0.0012(11)
C7 0.0286(13) 0.0273(13) 0.0284(12) 0.0001(10) 0.0071(10) 0.0025(10)
C8 0.0381(14) 0.0257(13) 0.0252(12) 0.0014(10) 0.0042(10) 0.0006(11)
C9 0.0268(12) 0.0261(12) 0.0265(12) 0.0012(11) 0.0047(10) 0.0002(11)
C10 0.0313(14) 0.0377(15) 0.0384(14) 0.0076(12) 0.0086(11) 0.0046(12)
C11 0.0385(15) 0.0344(14) 0.0282(13) 0.0044(11) 0.0053(11) 0.0028(12)
C12 0.067(2) 0.050(2) 0.0370(16) -0.0065(15) 0.0056(15) -0.0228(17)
C13 0.081(3) 0.0402(18) 0.070(2) 0.0191(17) 0.040(2) 0.0247(19)
C14 0.0381(15) 0.0295(14) 0.0268(13) 0.0005(11) 0.0074(11) -0.0018(12)
C15 0.0462(17) 0.0264(13) 0.0277(13) -0.0009(10) 0.0097(12) 0.0005(12)
C16 0.0407(17) 0.0537(19) 0.0315(14) 0.0070(13) 0.0092(13) -0.0003(14)
C17 0.0419(17) 0.0466(18) 0.0344(15) 0.0022(13) 0.0081(13) -0.0086(14)
C18 0.0243(12) 0.0298(14) 0.0275(13) -0.0021(10) 0.0008(10) 0.0021(11)
C19 0.0329(14) 0.0262(13) 0.0306(13) -0.0018(10) 0.0024(11) -0.0029(11)
C20 0.0345(14) 0.0300(14) 0.0294(13) -0.0032(11) 0.0059(11) 0.0002(11)
C21 0.0301(14) 0.0346(14) 0.0285(13) -0.0030(11) 0.0014(11) -0.0014(11)
C22 0.0266(14) 0.0402(15) 0.0345(14) 0.0040(12) -0.0002(11) 0.0019(12)
C23 0.0247(12) 0.0308(14) 0.0346(13) 0.0015(11) 0.0083(10) 0.0038(11)
C24 0.0432(16) 0.0304(15) 0.0355(14) -0.0033(12) 0.0008(12) 0.0013(13)
C25 0.0407(16) 0.0317(14) 0.0354(14) 0.0039(11) 0.0061(12) -0.0060(12)

loop_
_atom_type_symbol
_atom_type_description
_atom_type_scat_dispersion_real
_atom_type_scat_dispersion_imag
_atom_type_scat_source
C C 0.0181 0.0091 'International Tables Vol C Tables 4.2.6.8 and 6.1.1.4'
H H 0.0000 0.0000 'International Tables Vol C Tables 4.2.6.8 and 6.1.1.4'
O O 0.0492 0.0322 'International Tables Vol C Tables 4.2.6.8 and 6.1.1.4'

loop_
_geom_angle_atom_site_label_1
_geom_angle_atom_site_label_2
_geom_angle_atom_site_label_3
_geom_angle
C1 O3 C9 116.08(18)
C6 C1 O3 123.1(2)
C6 C1 C2 126.4(2)
O3 C1 C2 110.4(2)
C1 C2 C3 113.3(2)
C1 C2 C10 110.2(2)
C3 C2 C10 108.1(2)
C1 C2 C11 109.1(2)
C3 C2 C11 106.4(2)
C10 C2 C11 109.5(2)
O1 C3 C4 119.5(2)
O1 C3 C2 119.3(2)
C4 C3 C2 121.2(2)
C13 C4 C5 111.4(3)
C13 C4 C3 110.0(2)
C5 C4 C3 114.1(2)
C13 C4 C12 110.4(3)
C5 C4 C12 105.3(2)
C3 C4 C12 105.4(3)
O2 C5 C6 121.0(2)
O2 C5 C4 119.8(2)
C6 C5 C4 119.1(2)
C1 C6 C5 119.1(2)
C1 C6 C7 122.3(2)
C5 C6 C7 118.3(2)
C6 C7 C8 110.3(2)
C6 C7 C14 109.4(2)
C8 C7 C14 110.4(2)
C6 C7 H7 108.9
C8 C7 H7 108.9
C14 C7 H7 108.9
C9 C8 C7 113.3(2)
C9 C8 H8A 108.9
C7 C8 H8A 108.9
C9 C8 H8B 108.9
C7 C8 H8B 108.9
H8A C8 H8B 107.7
O3 C9 C8 106.1(2)
O3 C9 C18 103.61(18)
C8 C9 C18 112.9(2)
O3 C9 C23 108.1(2)
C8 C9 C23 114.0(2)
C18 C9 C23 111.2(2)
C2 C10 H10A 109.5
C2 C10 H10B 109.5
H10A C10 H10B 109.5
C2 C10 H10C 109.5
H10A C10 H10C 109.5
H10B C10 H10C 109.5
C2 C11 H11A 109.5
C2 C11 H11B 109.5
H11A C11 H11B 109.5
C2 C11 H11C 109.5
H11A C11 H11C 109.5
H11B C11 H11C 109.5
C4 C12 H12A 109.5
C4 C12 H12B 109.5
H12A C12 H12B 109.5
C4 C12 H12C 109.5
H12A C12 H12C 109.5
H12B C12 H12C 109.5
C4 C13 H13A 109.5
C4 C13 H13B 109.5
H13A C13 H13B 109.5
C4 C13 H13C 109.5
H13A C13 H13C 109.5
H13B C13 H13C 109.5
C15 C14 C7 116.1(2)
C15 C14 H14A 108.3
C7 C14 H14A 108.3
C15 C14 H14B 108.3
C7 C14 H14B 108.3
H14A C14 H14B 107.4
C17 C15 C16 110.6(2)
C17 C15 C14 111.5(2)
C16 C15 C14 110.3(2)
C17 C15 H15 108.1
C16 C15 H15 108.1
C14 C15 H15 108.1
C15 C16 H16A 109.5
C15 C16 H16B 109.5
H16A C16 H16B 109.5
C15 C16 H16C 109.5
H16A C16 H16C 109.5
H16B C16 H16C 109.5
C15 C17 H17A 109.5
C15 C17 H17B 109.5
H17A C17 H17B 109.5
C15 C17 H17C 109.5
H17A C17 H17C 109.5
H17B C17 H17C 109.5
C9 C18 C20 108.6(2)
C9 C18 C19 113.5(2)
C20 C18 C19 87.32(19)
C9 C18 H18 114.8
C20 C18 H18 114.8
C19 C18 H18 114.8
C25 C19 C24 108.0(2)
C25 C19 C21 118.0(2)
C24 C19 C21 111.9(2)
C25 C19 C18 123.0(2)
C24 C19 C18 109.5(2)
C21 C19 C18 84.83(19)
C21 C20 C18 86.6(2)
C21 C20 H20A 114.2
C18 C20 H20A 114.2
C21 C20 H20B 114.2
C18 C20 H20B 114.2
H20A C20 H20B 111.4
C22 C21 C20 108.1(2)
C22 C21 C19 110.9(2)
C20 C21 C19 88.4(2)
C22 C21 H21 115.4
C20 C21 H21 115.4
C19 C21 H21 115.4
C21 C22 C23 113.2(2)
C21 C22 H22A 108.9
C23 C22 H22A 108.9
C21 C22 H22B 108.9
C23 C22 H22B 108.9
H22A C22 H22B 107.8
C22 C23 C9 115.8(2)
C22 C23 H23A 108.3
C9 C23 H23A 108.3
C22 C23 H23B 108.3
C9 C23 H23B 108.3
H23A C23 H23B 107.4
C19 C24 H24A 109.5
C19 C24 H24B 109.5
H24A C24 H24B 109.5
C19 C24 H24C 109.5
H24A C24 H24C 109.5
H24B C24 H24C 109.5
C19 C25 H25A 109.5
C19 C25 H25B 109.5
H25A C25 H25B 109.5
C19 C25 H25C 109.5
H25A C25 H25C 109.5
H25B C25 H25C 109.5

loop_
_geom_bond_atom_site_label_1
_geom_bond_atom_site_label_2
_geom_bond_distance
O1 C3 1.202(3)
O2 C5 1.222(3)
O3 C1 1.355(3)
O3 C9 1.484(3)
C1 C6 1.349(3)
C1 C2 1.506(4)
C2 C3 1.535(4)
C2 C10 1.539(4)
C2 C11 1.547(3)
C3 C4 1.529(4)
C4 C13 1.520(4)
C4 C5 1.524(4)
C4 C12 1.549(4)
C5 C6 1.461(4)
C6 C7 1.512(4)
C7 C8 1.533(4)
C7 C14 1.537(4)
C7 H7 1.0000
C8 C9 1.520(3)
C8 H8A 0.9900
C8 H8B 0.9900
C9 C18 1.522(3)
C9 C23 1.548(3)
C10 H10A 0.9800
C10 H10B 0.9800
C10 H10C 0.9800
C11 H11A 0.9800
C11 H11B 0.9800
C11 H11C 0.9800
C12 H12A 0.9800
C12 H12B 0.9800
C12 H12C 0.9800
C13 H13A 0.9800
C13 H13B 0.9800
C13 H13C 0.9800
C14 C15 1.532(4)
C14 H14A 0.9900
C14 H14B 0.9900
C15 C17 1.514(4)
C15 C16 1.523(4)
C15 H15 1.0000
C16 H16A 0.9800
C16 H16B 0.9800
C16 H16C 0.9800
C17 H17A 0.9800
C17 H17B 0.9800
C17 H17C 0.9800
C18 C20 1.550(3)
C18 C19 1.574(3)
C18 H18 1.0000
C19 C25 1.522(4)
C19 C24 1.530(4)
C19 C21 1.562(4)
C20 C21 1.533(4)
C20 H20A 0.9900
C20 H20B 0.9900
C21 C22 1.523(4)
C21 H21 1.0000
C22 C23 1.546(4)
C22 H22A 0.9900
C22 H22B 0.9900
C23 H23A 0.9900
C23 H23B 0.9900
C24 H24A 0.9800
C24 H24B 0.9800
C24 H24C 0.9800
C25 H25A 0.9800
C25 H25B 0.9800
C25 H25C 0.9800

loop_
_geom_torsion_atom_site_label_1
_geom_torsion_atom_site_label_2
_geom_torsion_atom_site_label_3
_geom_torsion_atom_site_label_4
_geom_torsion
C9 O3 C1 C6 21.3(3)
C9 O3 C1 C2 -155.45(19)
C6 C1 C2 C3 8.3(4)
O3 C1 C2 C3 -175.1(2)
C6 C1 C2 C10 129.6(3)
O3 C1 C2 C10 -53.8(3)
C6 C1 C2 C11 -110.1(3)
O3 C1 C2 C11 66.5(3)
C1 C2 C3 O1 174.3(2)
C10 C2 C3 O1 51.8(3)
C11 C2 C3 O1 -65.8(3)
C1 C2 C3 C4 -5.8(3)
C10 C2 C3 C4 -128.3(2)
C11 C2 C3 C4 114.1(3)
O1 C3 C4 C13 42.4(4)
C2 C3 C4 C13 -137.6(3)
O1 C3 C4 C5 168.4(2)
C2 C3 C4 C5 -11.6(4)
O1 C3 C4 C12 -76.6(3)
C2 C3 C4 C12 103.4(3)
C13 C4 C5 O2 -28.9(4)
C3 C4 C5 O2 -154.2(2)
C12 C4 C5 O2 90.8(3)
C13 C4 C5 C6 154.0(3)
C3 C4 C5 C6 28.8(3)
C12 C4 C5 C6 -86.3(3)
O3 C1 C6 C5 -167.7(2)
C2 C1 C6 C5 8.5(4)
O3 C1 C6 C7 6.9(4)
C2 C1 C6 C7 -176.9(2)
O2 C5 C6 C1 154.8(3)
C4 C5 C6 C1 -28.2(4)
O2 C5 C6 C7 -20.0(4)
C4 C5 C6 C7 157.0(2)
C1 C6 C7 C8 1.0(4)
C5 C6 C7 C8 175.6(2)
C1 C6 C7 C14 122.6(3)
C5 C6 C7 C14 -62.8(3)
C6 C7 C8 C9 -35.2(3)
C14 C7 C8 C9 -156.2(2)
C1 O3 C9 C8 -52.9(3)
C1 O3 C9 C18 -172.10(19)
C1 O3 C9 C23 69.8(2)
C7 C8 C9 O3 59.9(3)
C7 C8 C9 C18 172.7(2)
C7 C8 C9 C23 -59.0(3)
C6 C7 C14 C15 173.8(2)
C8 C7 C14 C15 -64.7(3)
C7 C14 C15 C17 -70.3(3)
C7 C14 C15 C16 166.5(2)
O3 C9 C18 C20 -62.7(2)
C8 C9 C18 C20 -177.0(2)
C23 C9 C18 C20 53.3(3)
O3 C9 C18 C19 -157.97(19)
C8 C9 C18 C19 87.7(3)
C23 C9 C18 C19 -42.0(3)
C9 C18 C19 C25 -37.4(3)
C20 C18 C19 C25 -146.5(3)
C9 C18 C19 C24 -165.7(2)
C20 C18 C19 C24 85.1(2)
C9 C18 C19 C21 82.8(2)
C20 C18 C19 C21 -26.29(19)
C9 C18 C20 C21 -87.1(2)
C19 C18 C20 C21 26.75(19)
C18 C20 C21 C22 84.5(2)
C18 C20 C21 C19 -26.96(19)
C25 C19 C21 C22 42.6(3)
C24 C19 C21 C22 168.8(2)
C18 C19 C21 C22 -82.2(2)
C25 C19 C21 C20 151.4(2)
C24 C19 C21 C20 -82.4(2)
C18 C19 C21 C20 26.59(18)
C20 C21 C22 C23 -51.1(3)
C19 C21 C22 C23 44.2(3)
C21 C22 C23 C9 8.4(3)
O3 C9 C23 C22 103.7(2)
C8 C9 C23 C22 -138.6(2)
C18 C9 C23 C22 -9.5(3)
